data_7201793
loop_
_publ_author_name
'Lavy, Tali'
'Sheynin, Yana'
'Sparkes, Hazel A.'
'Howard, Judith A. K.'
'Kaftory, Menahem'

_publ_section_title
;
 Controlled photochemical reaction of 4-oxo(phenylacetyl)morpholine and
 1-(phenylglyoxylyl)piperidine in solid supramolecular systems
;
_journal_issue 6
_journal_name_full CrystEngComm
_journal_page_first 734
_journal_paper_doi 10.1039/b715981a
_journal_volume 10
_journal_year 2008
_chemical_formula_moiety 'C30 H27 N O5'
_chemical_formula_sum 'C30 H27 N O5'
_chemical_formula_weight 481.53
_chemical_name_common
;2,5-diphenylhydroquinone, 4-oxo(phenylacetyl)morpholine
clathrate
;
_chemical_name_systematic
;
2,5-diphenylhydroquinone,
4-oxo(phenylacetyl)morpholine clathrate
;
_space_group_IT_number 14
_symmetry_cell_setting monoclinic
_symmetry_space_group_name_Hall '-P 2ybc'
_symmetry_space_group_name_H-M 'P 1 21/c 1'
_atom_sites_solution_hydrogens geom
_atom_sites_solution_primary direct
_atom_sites_solution_secondary difmap
_audit_creation_method SHELXL-97
_cell_angle_alpha 90.00
_cell_angle_beta 105.147(3)
_cell_angle_gamma 90.00
_cell_formula_units_Z 4
_cell_length_a 13.6505(4)
_cell_length_b 18.1949(8)
_cell_length_c 10.6107(6)
_cell_measurement_reflns_used 4658
_cell_measurement_temperature 293(2)
_cell_measurement_theta_max 25.08
_cell_measurement_theta_min 1.018
_cell_volume 2543.8(2)
_computing_structure_refinement 'SHELXL-97 (Sheldrick, 1997)'
_computing_structure_solution 'SHELXS-97 (Sheldrick, 1990)'
_diffrn_ambient_temperature 293(2)
_diffrn_measured_fraction_theta_full 0.994
_diffrn_measured_fraction_theta_max 0.994
_diffrn_measurement_device_type KappaCCD
_diffrn_measurement_method CCD
_diffrn_radiation_monochromator graphite
_diffrn_radiation_source 'fine-focus sealed tube'
_diffrn_radiation_type MoK\a
_diffrn_radiation_wavelength 0.71073
_diffrn_reflns_av_R_equivalents 0.0000
_diffrn_reflns_av_sigmaI/netI 0.0941
_diffrn_reflns_limit_h_max 15
_diffrn_reflns_limit_h_min -16
_diffrn_reflns_limit_k_max 0
_diffrn_reflns_limit_k_min -21
_diffrn_reflns_limit_l_max 12
_diffrn_reflns_limit_l_min 0
_diffrn_reflns_number 4474
_diffrn_reflns_theta_full 25.05
_diffrn_reflns_theta_max 25.05
_diffrn_reflns_theta_min 1.55
_exptl_absorpt_coefficient_mu 0.086
_exptl_absorpt_correction_type none
_exptl_absorpt_process_details none
_exptl_crystal_colour colorless
_exptl_crystal_density_diffrn 1.257
_exptl_crystal_density_method 'not measured'
_exptl_crystal_description prism
_exptl_crystal_F_000 1016
_exptl_crystal_size_max 0.20
_exptl_crystal_size_mid 0.10
_exptl_crystal_size_min 0.05
_refine_diff_density_max 0.305
_refine_diff_density_min -0.300
_refine_diff_density_rms 0.078
_refine_ls_extinction_coef 0.020(2)
_refine_ls_extinction_expression Fc^*^=kFc[1+0.001xFc^2^\l^3^/sin(2\q)]^-1/4^
_refine_ls_extinction_method SHELXL
_refine_ls_goodness_of_fit_ref 0.919
_refine_ls_hydrogen_treatment constr
_refine_ls_matrix_type full
_refine_ls_number_parameters 345
_refine_ls_number_reflns 4474
_refine_ls_number_restraints 8
_refine_ls_restrained_S_all 0.920
_refine_ls_R_factor_all 0.1550
_refine_ls_R_factor_gt 0.0577
_refine_ls_shift/su_max 0.000
_refine_ls_shift/su_mean 0.000
_refine_ls_structure_factor_coef Fsqd
_refine_ls_weighting_details 'calc w=1/[\s^2^(Fo^2^)+(0.0890P)^2^+0.0000P] where P=(Fo^2^+2Fc^2^)/3'
_refine_ls_weighting_scheme calc
_refine_ls_wR_factor_gt 0.1450
_refine_ls_wR_factor_ref 0.1722
_reflns_number_gt 1994
_reflns_number_total 4474
_reflns_threshold_expression >2sigma(I)
_cod_data_source_file b715981a.txt
_cod_data_source_block IIIa
_cod_original_sg_symbol_H-M P21/c
_cod_database_code 7201793

loop_
_symmetry_equiv_pos_as_xyz
'x, y, z'
'-x, y+1/2, -z+1/2'
'-x, -y, -z'
'x, -y-1/2, z-1/2'

loop_
_atom_site_label
_atom_site_type_symbol
_atom_site_fract_x
_atom_site_fract_y
_atom_site_fract_z
_atom_site_U_iso_or_equiv
_atom_site_adp_type
_atom_site_occupancy
_atom_site_symmetry_multiplicity
_atom_site_calc_flag
_atom_site_refinement_flags
_atom_site_disorder_assembly
_atom_site_disorder_group
O1A O -0.08748(14) 0.02718(13) 0.2024(2) 0.0647(7) Uani 1 1 d . . .
H1OA H -0.1494 0.0271 0.1736 0.097 Uiso 1 1 calc R . .
C1A C -0.1012(2) 0.01279(16) -0.0256(3) 0.0483(8) Uani 1 1 d . . .
H1A H -0.1704 0.0219 -0.0412 0.058 Uiso 1 1 calc R . .
C2A C -0.0428(2) 0.01323(15) 0.1023(3) 0.0473(8) Uani 1 1 d . . .
C3A C 0.0622(2) 0.00053(15) 0.1319(3) 0.0461(8) Uani 1 1 d . . .
C4A C 0.1311(2) 0.00250(16) 0.2659(3) 0.0501(8) Uani 1 1 d . . .
C5A C 0.1007(3) -0.01730(18) 0.3759(3) 0.0655(10) Uani 1 1 d . . .
H5A H 0.0346 -0.0336 0.3668 0.079 Uiso 1 1 calc R . .
C6A C 0.1672(3) -0.0132(2) 0.4996(4) 0.0810(12) Uani 1 1 d . . .
H6A H 0.1454 -0.0272 0.5721 0.097 Uiso 1 1 calc R . .
C7A C 0.2648(3) 0.0113(2) 0.5157(4) 0.0842(12) Uani 1 1 d . . .
H7A H 0.3085 0.0151 0.5989 0.101 Uiso 1 1 calc R . .
C8A C 0.2972(3) 0.0302(2) 0.4088(4) 0.0749(11) Uani 1 1 d . . .
H8A H 0.3635 0.0463 0.4192 0.090 Uiso 1 1 calc R . .
C9A C 0.2318(2) 0.02557(17) 0.2852(3) 0.0614(9) Uani 1 1 d . . .
H9A H 0.2553 0.0380 0.2133 0.074 Uiso 1 1 calc R . .
O1B O 0.70101(13) -0.01808(12) 0.1378(2) 0.0631(7) Uani 1 1 d . . .
H1OB H 0.7088 -0.0590 0.1713 0.095 Uiso 1 1 calc R . .
C1B C 0.5281(2) -0.06015(16) 0.0782(3) 0.0524(8) Uani 1 1 d . . .
H1B H 0.5476 -0.1008 0.1320 0.063 Uiso 1 1 calc R . .
C2B C 0.60013(19) -0.00887(17) 0.0701(3) 0.0493(8) Uani 1 1 d . . .
C3B C 0.5736(2) 0.05320(17) -0.0080(3) 0.0494(8) Uani 1 1 d . . .
C4B C 0.6487(2) 0.11039(17) -0.0204(3) 0.0501(8) Uani 1 1 d . . .
C5B C 0.6520(2) 0.1345(2) -0.1422(4) 0.0728(11) Uani 1 1 d . . .
H5B H 0.6078 0.1145 -0.2162 0.087 Uiso 1 1 calc R . .
C6B C 0.7203(3) 0.1883(2) -0.1561(5) 0.0908(13) Uani 1 1 d . . .
H6B H 0.7217 0.2041 -0.2389 0.109 Uiso 1 1 calc R . .
C7B C 0.7856(3) 0.2178(2) -0.0484(5) 0.0863(13) Uani 1 1 d . . .
H7B H 0.8318 0.2536 -0.0578 0.104 Uiso 1 1 calc R . .
C8B C 0.7833(2) 0.1950(2) 0.0736(5) 0.0725(11) Uani 1 1 d . . .
H8B H 0.8279 0.2154 0.1469 0.087 Uiso 1 1 calc R . .
C9B C 0.7147(2) 0.14147(18) 0.0885(3) 0.0592(9) Uani 1 1 d . . .
H9B H 0.7131 0.1264 0.1717 0.071 Uiso 1 1 calc R . .
O2 O 0.27054(18) 0.19798(15) 0.0902(3) 0.0886(9) Uani 1 1 d . . .
O3 O 0.27338(16) 0.34847(13) 0.2393(2) 0.0761(8) Uani 1 1 d . . .
C10 C 0.2996(2) 0.22399(19) 0.1994(4) 0.0641(10) Uani 1 1 d . . .
C11 C 0.3953(2) 0.20190(18) 0.2923(4) 0.0599(9) Uani 1 1 d . . .
C12 C 0.4229(3) 0.22864(19) 0.4181(4) 0.0718(10) Uani 1 1 d . . .
H12 H 0.3819 0.2628 0.4449 0.086 Uiso 1 1 calc R . .
C13 C 0.5116(3) 0.2048(2) 0.5048(4) 0.0901(13) Uani 1 1 d . . .
H13 H 0.5300 0.2228 0.5898 0.108 Uiso 1 1 calc R . .
C14 C 0.5721(3) 0.1546(2) 0.4650(5) 0.0920(13) Uani 1 1 d . . .
H14 H 0.6318 0.1387 0.5230 0.110 Uiso 1 1 calc R . .
C15 C 0.5453(3) 0.1279(2) 0.3407(5) 0.0897(13) Uani 1 1 d . . .
H15 H 0.5867 0.0937 0.3147 0.108 Uiso 1 1 calc R . .
C16 C 0.4580(3) 0.1509(2) 0.2537(4) 0.0751(11) Uani 1 1 d . . .
H16 H 0.4405 0.1325 0.1690 0.090 Uiso 1 1 calc R . .
C17 C 0.2383(3) 0.2863(2) 0.2360(3) 0.0650(10) Uani 1 1 d . A .
N1 N 0.1466(2) 0.27106(16) 0.2509(4) 0.0938(11) Uani 1 1 d D . .
O4 O -0.01308(18) 0.24072(14) 0.3588(3) 0.1009(10) Uani 1 1 d D . .
C18 C 0.0706(5) 0.3277(3) 0.2536(7) 0.081(2) Uani 0.720(6) 1 d PD A 1
H18A H 0.0146 0.3249 0.1756 0.097 Uiso 0.720(6) 1 calc PR A 1
H18B H 0.1005 0.3763 0.2584 0.097 Uiso 0.720(6) 1 calc PR A 1
C19 C 0.0336(5) 0.3122(3) 0.3756(7) 0.086(2) Uani 0.720(6) 1 d PD A 1
H19A H 0.0903 0.3129 0.4530 0.103 Uiso 0.720(6) 1 calc PR A 1
H19B H -0.0151 0.3492 0.3852 0.103 Uiso 0.720(6) 1 calc PR A 1
C20 C 0.0640(5) 0.1857(3) 0.3617(7) 0.0779(19) Uani 0.720(6) 1 d PD A 1
H20A H 0.0365 0.1368 0.3646 0.093 Uiso 0.720(6) 1 calc PR A 1
H20B H 0.1208 0.1923 0.4378 0.093 Uiso 0.720(6) 1 calc PR A 1
C21 C 0.0982(4) 0.1960(2) 0.2363(6) 0.0703(18) Uani 0.720(6) 1 d PD A 1
H21A H 0.1467 0.1584 0.2285 0.084 Uiso 0.720(6) 1 calc PR A 1
H21B H 0.0407 0.1941 0.1600 0.084 Uiso 0.720(6) 1 calc PR A 1
C22 C 0.1481(9) 0.2043(6) 0.3280(15) 0.084(5) Uiso 0.280(6) 1 d PD A 2
H22A H 0.1752 0.2134 0.4207 0.101 Uiso 0.280(6) 1 calc PR A 2
H22B H 0.1867 0.1653 0.3009 0.101 Uiso 0.280(6) 1 calc PR A 2
C23 C -0.0023(9) 0.3084(6) 0.2898(16) 0.083(5) Uiso 0.280(6) 1 d PD A 2
H23A H -0.0295 0.3014 0.1966 0.100 Uiso 0.280(6) 1 calc PR A 2
H23B H -0.0402 0.3476 0.3174 0.100 Uiso 0.280(6) 1 calc PR A 2
C24 C 0.1042(8) 0.3285(8) 0.3179(16) 0.078(6) Uiso 0.280(6) 1 d PD A 2
H24A H 0.1357 0.3281 0.4111 0.094 Uiso 0.280(6) 1 calc PR A 2
H24B H 0.1126 0.3768 0.2833 0.094 Uiso 0.280(6) 1 calc PR A 2
C25 C 0.0343(8) 0.1864(7) 0.2938(15) 0.066(5) Uiso 0.280(6) 1 d PD A 2
H25A H 0.0055 0.1887 0.2001 0.079 Uiso 0.280(6) 1 calc PR A 2
H25B H 0.0236 0.1374 0.3236 0.079 Uiso 0.280(6) 1 calc PR A 2

loop_
_atom_site_aniso_label
_atom_site_aniso_U_11
_atom_site_aniso_U_22
_atom_site_aniso_U_33
_atom_site_aniso_U_23
_atom_site_aniso_U_13
_atom_site_aniso_U_12
O1A 0.0522(12) 0.0893(17) 0.0556(15) -0.0052(12) 0.0192(11) 0.0054(12)
C1A 0.0417(16) 0.053(2) 0.050(2) 0.0012(15) 0.0126(15) 0.0020(13)
C2A 0.0531(18) 0.0436(18) 0.051(2) -0.0048(15) 0.0242(16) -0.0011(13)
C3A 0.0456(17) 0.0439(18) 0.048(2) -0.0012(15) 0.0120(15) -0.0009(13)
C4A 0.0562(19) 0.0468(19) 0.047(2) -0.0003(15) 0.0129(16) 0.0051(14)
C5A 0.070(2) 0.067(2) 0.058(2) -0.0024(18) 0.0129(19) 0.0062(17)
C6A 0.091(3) 0.095(3) 0.057(3) 0.000(2) 0.018(2) 0.019(2)
C7A 0.086(3) 0.092(3) 0.063(3) -0.012(2) -0.001(2) 0.021(2)
C8A 0.062(2) 0.078(3) 0.072(3) -0.006(2) -0.004(2) 0.0017(18)
C9A 0.057(2) 0.062(2) 0.060(2) 0.0009(17) 0.0069(17) 0.0035(16)
O1B 0.0432(12) 0.0678(15) 0.0732(17) 0.0134(13) 0.0062(11) 0.0016(10)
C1B 0.0493(18) 0.054(2) 0.055(2) 0.0066(16) 0.0163(16) 0.0029(15)
C2B 0.0383(17) 0.059(2) 0.050(2) 0.0005(16) 0.0106(15) 0.0022(14)
C3B 0.0438(18) 0.055(2) 0.051(2) 0.0009(16) 0.0152(15) -0.0004(14)
C4B 0.0440(17) 0.053(2) 0.057(2) 0.0031(16) 0.0200(16) 0.0035(14)
C5B 0.066(2) 0.091(3) 0.064(3) 0.014(2) 0.0194(19) -0.0118(19)
C6B 0.084(3) 0.104(3) 0.091(3) 0.029(3) 0.034(3) -0.014(2)
C7B 0.067(2) 0.083(3) 0.117(4) 0.011(3) 0.038(3) -0.014(2)
C8B 0.052(2) 0.070(3) 0.097(3) -0.016(2) 0.022(2) -0.0058(18)
C9B 0.0487(18) 0.067(2) 0.064(2) -0.0080(18) 0.0191(17) -0.0018(16)
O2 0.0804(17) 0.106(2) 0.076(2) -0.0183(17) 0.0149(15) -0.0017(14)
O3 0.0745(15) 0.0620(17) 0.089(2) 0.0006(14) 0.0166(13) -0.0117(13)
C10 0.063(2) 0.064(2) 0.068(3) -0.001(2) 0.0230(19) -0.0059(17)
C11 0.058(2) 0.060(2) 0.066(3) 0.0011(19) 0.0244(18) -0.0004(17)
C12 0.078(2) 0.069(2) 0.068(3) -0.006(2) 0.017(2) 0.0142(18)
C13 0.098(3) 0.089(3) 0.077(3) -0.005(2) 0.009(2) 0.015(2)
C14 0.080(3) 0.105(4) 0.085(3) 0.006(3) 0.013(2) 0.021(2)
C15 0.075(3) 0.104(3) 0.095(4) 0.010(3) 0.033(2) 0.030(2)
C16 0.079(2) 0.082(3) 0.073(3) -0.001(2) 0.036(2) 0.008(2)
C17 0.059(2) 0.060(2) 0.075(3) 0.0053(19) 0.0150(19) -0.0034(18)
N1 0.086(2) 0.0429(18) 0.170(4) 0.0052(19) 0.065(2) 0.0125(16)
O4 0.0800(16) 0.0624(17) 0.176(3) -0.0209(18) 0.0613(18) 0.0021(14)
C18 0.055(3) 0.049(3) 0.131(6) 0.001(3) 0.011(4) 0.016(2)
C19 0.079(4) 0.058(4) 0.119(6) -0.031(3) 0.022(4) 0.013(3)
C20 0.082(4) 0.047(3) 0.109(6) -0.008(3) 0.033(4) 0.002(3)
C21 0.062(3) 0.040(3) 0.110(5) -0.021(3) 0.025(3) -0.002(2)

loop_
_atom_type_symbol
_atom_type_description
_atom_type_scat_dispersion_real
_atom_type_scat_dispersion_imag
_atom_type_scat_source
C C 0.0033 0.0016 'International Tables Vol C Tables 4.2.6.8 and 6.1.1.4'
H H 0.0000 0.0000 'International Tables Vol C Tables 4.2.6.8 and 6.1.1.4'
N N 0.0061 0.0033 'International Tables Vol C Tables 4.2.6.8 and 6.1.1.4'
O O 0.0106 0.0060 'International Tables Vol C Tables 4.2.6.8 and 6.1.1.4'

loop_
_geom_angle_atom_site_label_1
_geom_angle_atom_site_label_2
_geom_angle_atom_site_label_3
_geom_angle
_geom_angle_site_symmetry_1
_geom_angle_site_symmetry_3
_geom_angle_publ_flag
C2A O1A H1OA 109.5 . . ?
C2A C1A C3A 123.5(3) . 3 ?
C2A C1A H1A 118.2 . . ?
C3A C1A H1A 118.2 3 . ?
O1A C2A C1A 119.9(3) . . ?
O1A C2A C3A 119.3(3) . . ?
C1A C2A C3A 120.8(3) . . ?
C1A C3A C2A 115.7(3) 3 . ?
C1A C3A C4A 120.0(3) 3 . ?
C2A C3A C4A 124.3(3) . . ?
C5A C4A C9A 117.0(3) . . ?
C5A C4A C3A 123.0(3) . . ?
C9A C4A C3A 120.0(3) . . ?
C4A C5A C6A 121.1(3) . . ?
C4A C5A H5A 119.5 . . ?
C6A C5A H5A 119.5 . . ?
C7A C6A C5A 120.6(4) . . ?
C7A C6A H6A 119.7 . . ?
C5A C6A H6A 119.7 . . ?
C8A C7A C6A 119.6(4) . . ?
C8A C7A H7A 120.2 . . ?
C6A C7A H7A 120.2 . . ?
C7A C8A C9A 120.2(4) . . ?
C7A C8A H8A 119.9 . . ?
C9A C8A H8A 119.9 . . ?
C8A C9A C4A 121.5(4) . . ?
C8A C9A H9A 119.2 . . ?
C4A C9A H9A 119.2 . . ?
C2B O1B H1OB 109.5 . . ?
C2B C1B C3B 122.2(3) . 3_655 ?
C2B C1B H1B 118.9 . . ?
C3B C1B H1B 118.9 3_655 . ?
C1B C2B O1B 121.0(3) . . ?
C1B C2B C3B 120.6(2) . . ?
O1B C2B C3B 118.4(3) . . ?
C2B C3B C1B 117.3(3) . 3_655 ?
C2B C3B C4B 122.7(2) . . ?
C1B C3B C4B 120.0(3) 3_655 . ?
C5B C4B C9B 118.6(3) . . ?
C5B C4B C3B 119.8(3) . . ?
C9B C4B C3B 121.6(3) . . ?
C4B C5B C6B 120.8(4) . . ?
C4B C5B H5B 119.6 . . ?
C6B C5B H5B 119.6 . . ?
C7B C6B C5B 120.0(4) . . ?
C7B C6B H6B 120.0 . . ?
C5B C6B H6B 120.0 . . ?
C6B C7B C8B 120.1(4) . . ?
C6B C7B H7B 119.9 . . ?
C8B C7B H7B 119.9 . . ?
C7B C8B C9B 120.3(4) . . ?
C7B C8B H8B 119.9 . . ?
C9B C8B H8B 119.9 . . ?
C4B C9B C8B 120.1(4) . . ?
C4B C9B H9B 119.9 . . ?
C8B C9B H9B 119.9 . . ?
O2 C10 C11 122.9(3) . . ?
O2 C10 C17 118.0(3) . . ?
C11 C10 C17 118.9(3) . . ?
C12 C11 C16 119.0(3) . . ?
C12 C11 C10 121.6(3) . . ?
C16 C11 C10 119.4(4) . . ?
C11 C12 C13 120.3(4) . . ?
C11 C12 H12 119.8 . . ?
C13 C12 H12 119.8 . . ?
C14 C13 C12 119.7(4) . . ?
C14 C13 H13 120.1 . . ?
C12 C13 H13 120.1 . . ?
C15 C14 C13 120.3(4) . . ?
C15 C14 H14 119.8 . . ?
C13 C14 H14 119.8 . . ?
C14 C15 C16 120.7(4) . . ?
C14 C15 H15 119.6 . . ?
C16 C15 H15 119.6 . . ?
C15 C16 C11 119.9(4) . . ?
C15 C16 H16 120.1 . . ?
C11 C16 H16 120.1 . . ?
O3 C17 N1 124.2(3) . . ?
O3 C17 C10 117.3(3) . . ?
N1 C17 C10 118.2(3) . . ?
C17 N1 C22 111.4(5) . . ?
C17 N1 C24 114.3(6) . . ?
C22 N1 C24 105.7(11) . . ?
C17 N1 C18 123.2(4) . . ?
C22 N1 C18 118.6(7) . . ?
C24 N1 C18 28.2(6) . . ?
C17 N1 C21 125.3(3) . . ?
C22 N1 C21 41.1(6) . . ?
C24 N1 C21 118.5(7) . . ?
C18 N1 C21 110.1(4) . . ?
C19 O4 C20 109.1(4) . . ?
C19 O4 C25 115.9(7) . . ?
C20 O4 C25 29.1(6) . . ?
C19 O4 C23 36.9(6) . . ?
C20 O4 C23 115.3(7) . . ?
C25 O4 C23 102.8(11) . . ?
N1 C18 C19 106.1(4) . . ?
N1 C18 H18A 110.5 . . ?
C19 C18 H18A 110.5 . . ?
N1 C18 H18B 110.5 . . ?
C19 C18 H18B 110.5 . . ?
H18A C18 H18B 108.7 . . ?
O4 C19 C18 107.2(5) . . ?
O4 C19 H19A 110.3 . . ?
C18 C19 H19A 110.3 . . ?
O4 C19 H19B 110.3 . . ?
C18 C19 H19B 110.3 . . ?
H19A C19 H19B 108.5 . . ?
O4 C20 C21 106.3(4) . . ?
O4 C20 H20A 110.5 . . ?
C21 C20 H20A 110.5 . . ?
O4 C20 H20B 110.5 . . ?
C21 C20 H20B 110.5 . . ?
H20A C20 H20B 108.7 . . ?
N1 C21 C20 104.3(4) . . ?
N1 C21 H21A 110.9 . . ?
C20 C21 H21A 110.9 . . ?
N1 C21 H21B 110.9 . . ?
C20 C21 H21B 110.9 . . ?
H21A C21 H21B 108.9 . . ?
N1 C22 C25 100.3(10) . . ?
N1 C22 H22A 111.7 . . ?
C25 C22 H22A 111.7 . . ?
N1 C22 H22B 111.7 . . ?
C25 C22 H22B 111.7 . . ?
H22A C22 H22B 109.5 . . ?
C24 C23 O4 109.6(11) . . ?
C24 C23 H23A 109.7 . . ?
O4 C23 H23A 109.7 . . ?
C24 C23 H23B 109.7 . . ?
O4 C23 H23B 109.7 . . ?
H23A C23 H23B 108.2 . . ?
C23 C24 N1 102.9(10) . . ?
C23 C24 H24A 111.2 . . ?
N1 C24 H24A 111.2 . . ?
C23 C24 H24B 111.2 . . ?
N1 C24 H24B 111.2 . . ?
H24A C24 H24B 109.1 . . ?
O4 C25 C22 107.0(9) . . ?
O4 C25 H25A 110.3 . . ?
C22 C25 H25A 110.3 . . ?
O4 C25 H25B 110.3 . . ?
C22 C25 H25B 110.3 . . ?
H25A C25 H25B 108.6 . . ?

loop_
_geom_bond_atom_site_label_1
_geom_bond_atom_site_label_2
_geom_bond_distance
_geom_bond_site_symmetry_2
_geom_bond_publ_flag
O1A C2A 1.380(4) . ?
O1A H1OA 0.8200 . ?
C1A C2A 1.383(4) . ?
C1A C3A 1.389(4) 3 ?
C1A H1A 0.9300 . ?
C2A C3A 1.403(4) . ?
C3A C1A 1.389(4) 3 ?
C3A C4A 1.487(4) . ?
C4A C5A 1.386(4) . ?
C4A C9A 1.400(4) . ?
C5A C6A 1.389(4) . ?
C5A H5A 0.9300 . ?
C6A C7A 1.373(5) . ?
C6A H6A 0.9300 . ?
C7A C8A 1.364(5) . ?
C7A H7A 0.9300 . ?
C8A C9A 1.383(4) . ?
C8A H8A 0.9300 . ?
C9A H9A 0.9300 . ?
O1B C2B 1.387(3) . ?
O1B H1OB 0.8200 . ?
C1B C2B 1.374(4) . ?
C1B C3B 1.399(4) 3_655 ?
C1B H1B 0.9300 . ?
C2B C3B 1.392(4) . ?
C3B C1B 1.399(4) 3_655 ?
C3B C4B 1.491(4) . ?
C4B C5B 1.377(4) . ?
C4B C9B 1.387(4) . ?
C5B C6B 1.385(5) . ?
C5B H5B 0.9300 . ?
C6B C7B 1.363(5) . ?
C6B H6B 0.9300 . ?
C7B C8B 1.368(5) . ?
C7B H7B 0.9300 . ?
C8B C9B 1.388(5) . ?
C8B H8B 0.9300 . ?
C9B H9B 0.9300 . ?
O2 C10 1.217(4) . ?
O3 C17 1.225(4) . ?
C10 C11 1.472(5) . ?
C10 C17 1.519(5) . ?
C11 C12 1.377(4) . ?
C11 C16 1.395(5) . ?
C12 C13 1.385(5) . ?
C12 H12 0.9300 . ?
C13 C14 1.371(5) . ?
C13 H13 0.9300 . ?
C14 C15 1.363(5) . ?
C14 H14 0.9300 . ?
C15 C16 1.367(5) . ?
C15 H15 0.9300 . ?
C16 H16 0.9300 . ?
C17 N1 1.331(4) . ?
N1 C22 1.462(5) . ?
N1 C24 1.466(5) . ?
N1 C18 1.468(5) . ?
N1 C21 1.507(5) . ?
O4 C19 1.438(6) . ?
O4 C20 1.447(5) . ?
O4 C25 1.450(5) . ?
O4 C23 1.460(5) . ?
C18 C19 1.534(4) . ?
C18 H18A 0.9700 . ?
C18 H18B 0.9700 . ?
C19 H19A 0.9700 . ?
C19 H19B 0.9700 . ?
C20 C21 1.532(4) . ?
C20 H20A 0.9700 . ?
C20 H20B 0.9700 . ?
C21 H21A 0.9700 . ?
C21 H21B 0.9700 . ?
C22 C25 1.535(5) . ?
C22 H22A 0.9700 . ?
C22 H22B 0.9700 . ?
C23 C24 1.452(5) . ?
C23 H23A 0.9700 . ?
C23 H23B 0.9700 . ?
C24 H24A 0.9700 . ?
C24 H24B 0.9700 . ?
C25 H25A 0.9700 . ?
C25 H25B 0.9700 . ?

loop_
_geom_torsion_atom_site_label_1
_geom_torsion_atom_site_label_2
_geom_torsion_atom_site_label_3
_geom_torsion_atom_site_label_4
_geom_torsion
_geom_torsion_site_symmetry_1
_geom_torsion_site_symmetry_2
_geom_torsion_site_symmetry_3
_geom_torsion_site_symmetry_4
_geom_torsion_publ_flag
C3A C1A C2A O1A 179.8(3) 3 . . . ?
C3A C1A C2A C3A 0.6(5) 3 . . . ?
O1A C2A C3A C1A -179.8(3) . . . 3 ?
C1A C2A C3A C1A -0.6(5) . . . 3 ?
O1A C2A C3A C4A -1.4(4) . . . . ?
C1A C2A C3A C4A 177.8(3) . . . . ?
C1A C3A C4A C5A -150.2(3) 3 . . . ?
C2A C3A C4A C5A 31.5(4) . . . . ?
C1A C3A C4A C9A 30.2(4) 3 . . . ?
C2A C3A C4A C9A -148.1(3) . . . . ?
C9A C4A C5A C6A 0.9(5) . . . . ?
C3A C4A C5A C6A -178.7(3) . . . . ?
C4A C5A C6A C7A 0.6(5) . . . . ?
C5A C6A C7A C8A -1.5(6) . . . . ?
C6A C7A C8A C9A 0.8(6) . . . . ?
C7A C8A C9A C4A 0.8(5) . . . . ?
C5A C4A C9A C8A -1.7(4) . . . . ?
C3A C4A C9A C8A 178.0(3) . . . . ?
C3B C1B C2B O1B -178.1(3) 3_655 . . . ?
C3B C1B C2B C3B 0.9(5) 3_655 . . . ?
C1B C2B C3B C1B -0.9(5) . . . 3_655 ?
O1B C2B C3B C1B 178.2(3) . . . 3_655 ?
C1B C2B C3B C4B -179.9(3) . . . . ?
O1B C2B C3B C4B -0.8(5) . . . . ?
C2B C3B C4B C5B 131.3(3) . . . . ?
C1B C3B C4B C5B -47.7(4) 3_655 . . . ?
C2B C3B C4B C9B -50.1(4) . . . . ?
C1B C3B C4B C9B 130.9(3) 3_655 . . . ?
C9B C4B C5B C6B 0.6(5) . . . . ?
C3B C4B C5B C6B 179.2(3) . . . . ?
C4B C5B C6B C7B 0.1(6) . . . . ?
C5B C6B C7B C8B -0.5(6) . . . . ?
C6B C7B C8B C9B 0.1(6) . . . . ?
C5B C4B C9B C8B -0.9(5) . . . . ?
C3B C4B C9B C8B -179.5(3) . . . . ?
C7B C8B C9B C4B 0.6(5) . . . . ?
O2 C10 C11 C12 -175.6(3) . . . . ?
C17 C10 C11 C12 9.6(5) . . . . ?
O2 C10 C11 C16 2.3(5) . . . . ?
C17 C10 C11 C16 -172.5(3) . . . . ?
C16 C11 C12 C13 -0.3(5) . . . . ?
C10 C11 C12 C13 177.6(3) . . . . ?
C11 C12 C13 C14 0.2(6) . . . . ?
C12 C13 C14 C15 -0.2(7) . . . . ?
C13 C14 C15 C16 0.3(7) . . . . ?
C14 C15 C16 C11 -0.3(6) . . . . ?
C12 C11 C16 C15 0.3(5) . . . . ?
C10 C11 C16 C15 -177.6(3) . . . . ?
O2 C10 C17 O3 -104.6(4) . . . . ?
C11 C10 C17 O3 70.4(4) . . . . ?
O2 C10 C17 N1 69.5(5) . . . . ?
C11 C10 C17 N1 -115.5(4) . . . . ?
O3 C17 N1 C22 -141.0(8) . . . . ?
C10 C17 N1 C22 45.3(9) . . . . ?
O3 C17 N1 C24 -21.2(10) . . . . ?
C10 C17 N1 C24 165.1(9) . . . . ?
O3 C17 N1 C18 9.5(7) . . . . ?
C10 C17 N1 C18 -164.2(5) . . . . ?
O3 C17 N1 C21 174.6(4) . . . . ?
C10 C17 N1 C21 0.9(6) . . . . ?
C17 N1 C18 C19 -129.8(5) . . . . ?
C22 N1 C18 C19 18.7(10) . . . . ?
C24 N1 C18 C19 -49.9(15) . . . . ?
C21 N1 C18 C19 63.1(6) . . . . ?
C20 O4 C19 C18 67.3(6) . . . . ?
C25 O4 C19 C18 36.6(9) . . . . ?
C23 O4 C19 C18 -39.7(11) . . . . ?
N1 C18 C19 O4 -62.4(7) . . . . ?
C19 O4 C20 C21 -69.3(6) . . . . ?
C25 O4 C20 C21 39.9(13) . . . . ?
C23 O4 C20 C21 -29.9(10) . . . . ?
C17 N1 C21 C20 128.8(5) . . . . ?
C22 N1 C21 C20 46.4(9) . . . . ?
C24 N1 C21 C20 -34.7(10) . . . . ?
C18 N1 C21 C20 -64.5(6) . . . . ?
O4 C20 C21 N1 64.7(6) . . . . ?
C17 N1 C22 C25 -162.9(7) . . . . ?
C24 N1 C22 C25 72.4(11) . . . . ?
C18 N1 C22 C25 45.1(13) . . . . ?
C21 N1 C22 C25 -43.2(5) . . . . ?
C19 O4 C23 C24 48.9(8) . . . . ?
C20 O4 C23 C24 -39.5(16) . . . . ?
C25 O4 C23 C24 -67.4(14) . . . . ?
O4 C23 C24 N1 69.0(17) . . . . ?
C17 N1 C24 C23 165.0(9) . . . . ?
C22 N1 C24 C23 -72.1(13) . . . . ?
C18 N1 C24 C23 49.7(8) . . . . ?
C21 N1 C24 C23 -29.7(15) . . . . ?
C19 O4 C25 C22 31.1(14) . . . . ?
C20 O4 C25 C22 -51.7(8) . . . . ?
C23 O4 C25 C22 67.8(13) . . . . ?
N1 C22 C25 O4 -71.7(14) . . . . ?
